data_4317408
loop_
_publ_author_name
'Matthias Tamm'
'Thomas Bannenberg'
'Bernd Dre\&sel'
'Roland Fr\"ohlich'
'Christiane Holst'

_publ_contact_author
;
    Dr. Matthias Tamm
    Anorganisch-Chemisches Institut
    Universit\"at M\"unster
    Wilhelm-Klemm-Strasse 8
    D-48149 M\"unster
    Bundesrepublik Deutschland
;
_publ_contact_author_email mtamm@uni-muenster.de
_publ_contact_author_fax '49 251 83 32108'
_publ_contact_author_phone '49 251 83 33135'
_publ_section_title
;
 Molybdenum Complexes with Linked Cycloheptatrienyl-Phenolate Ligands
;
_journal_name_full 'Inorganic Chemistry'
_journal_page_first 47
_journal_page_last 59
_journal_paper_doi 10.1021/ic010902g
_journal_volume 41
_journal_year 2002
_chemical_formula_sum 'C34 H29 Mo O2 P'
_chemical_formula_weight 596.48
_chemical_name_systematic
;
  ?
;
_space_group_IT_number 14
_symmetry_cell_setting monoclinic
_symmetry_space_group_name_Hall '-P 2yn'
_symmetry_space_group_name_H-M 'P 1 21/n 1'
_atom_sites_solution_hydrogens geom
_atom_sites_solution_primary direct
_atom_sites_solution_secondary difmap
_audit_creation_method SHELXL-97
_cell_angle_alpha 90.00
_cell_angle_beta 107.95(1)
_cell_angle_gamma 90.00
_cell_formula_units_Z 4
_cell_length_a 9.915(1)
_cell_length_b 24.601(1)
_cell_length_c 11.707(1)
_cell_measurement_temperature 198(2)
_cell_volume 2716.6(4)
_computing_cell_refinement 'Collect (Nonius B.V., 1998)'
_computing_data_collection 'Collect (Nonius B.V., 1998)'
_computing_data_reduction 'Denzo-SMN (Otwinowski & Minor, 1997)'
_computing_molecular_graphics 'Diamond (Brandenburg, 1997)'
_computing_publication_material 'SHELXL-97 (Sheldrick, 1997)'
_computing_structure_refinement 'SHELXL-97 (Sheldrick, 1997)'
_computing_structure_solution 'SHELXS-97 (Sheldrick, 1990)'
_diffrn_ambient_temperature 198(2)
_diffrn_measured_fraction_theta_full 0.988
_diffrn_measured_fraction_theta_max 0.988
_diffrn_measurement_device_type 'Nonius KappaCCD'
_diffrn_measurement_method '\w and \f scans'
_diffrn_radiation_monochromator graphite
_diffrn_radiation_source 'rotating anode Nonius FR591'
_diffrn_radiation_type MoK\a
_diffrn_radiation_wavelength 0.71073
_diffrn_reflns_av_R_equivalents 0.0231
_diffrn_reflns_av_sigmaI/netI 0.0501
_diffrn_reflns_limit_h_max 12
_diffrn_reflns_limit_h_min -12
_diffrn_reflns_limit_k_max 28
_diffrn_reflns_limit_k_min -31
_diffrn_reflns_limit_l_max 15
_diffrn_reflns_limit_l_min -15
_diffrn_reflns_number 10810
_diffrn_reflns_theta_full 27.55
_diffrn_reflns_theta_max 27.55
_diffrn_reflns_theta_min 2.01
_exptl_absorpt_coefficient_mu 0.572
_exptl_absorpt_correction_T_max 0.9720
_exptl_absorpt_correction_T_min 0.8942
_exptl_absorpt_correction_type 'SORTAV (Blessing, 1995 & 1997)'
_exptl_crystal_colour yellow-orange
_exptl_crystal_density_diffrn 1.458
_exptl_crystal_density_method 'not measured'
_exptl_crystal_description plate
_exptl_crystal_F_000 1224
_exptl_crystal_size_max 0.20
_exptl_crystal_size_mid 0.10
_exptl_crystal_size_min 0.05
_refine_diff_density_max 0.388
_refine_diff_density_min -0.484
_refine_diff_density_rms 0.064
_refine_ls_extinction_method none
_refine_ls_goodness_of_fit_ref 1.023
_refine_ls_hydrogen_treatment 'refined as riding atoms'
_refine_ls_matrix_type full
_refine_ls_number_parameters 345
_refine_ls_number_reflns 6204
_refine_ls_number_restraints 0
_refine_ls_restrained_S_all 1.023
_refine_ls_R_factor_all 0.0497
_refine_ls_R_factor_gt 0.0354
_refine_ls_shift/su_max 0.001
_refine_ls_shift/su_mean 0.000
_refine_ls_structure_factor_coef Fsqd
_refine_ls_weighting_details 'calc w=1/[\s^2^(Fo^2^)+(0.0194P)^2^+2.6051P] where P=(Fo^2^+2Fc^2^)/3'
_refine_ls_weighting_scheme calc
_refine_ls_wR_factor_gt 0.0756
_refine_ls_wR_factor_ref 0.0813
_reflns_number_gt 5134
_reflns_number_total 6204
_reflns_threshold_expression >2sigma(I)
_cod_data_source_file ic010902g_2.cif
_cod_data_source_block compound9a
_cod_depositor_comments
;
The following automatic conversions were performed:
data name '_publ_contact_autor' replaced with '_publ_contact_author'
as specified in the replacement file
'/home/antanas/src/cod-tools/trunk/data/replacement-values/replacement_tags.lst'.

Automatic conversion script
Id: cif_correct_tags 4998 2017-03-02 13:24:31Z antanas 
;
_cod_database_code 4317408

loop_
_symmetry_equiv_pos_as_xyz
'x, y, z'
'-x+1/2, y+1/2, -z+1/2'
'-x, -y, -z'
'x-1/2, -y-1/2, z-1/2'

loop_
_atom_site_label
_atom_site_type_symbol
_atom_site_fract_x
_atom_site_fract_y
_atom_site_fract_z
_atom_site_U_iso_or_equiv
_atom_site_adp_type
_atom_site_occupancy
_atom_site_symmetry_multiplicity
_atom_site_calc_flag
_atom_site_refinement_flags
_atom_site_disorder_assembly
_atom_site_disorder_group
Mo Mo 0.91357(2) 0.172085(8) 0.253494(18) 0.02377(7) Uani 1 1 d . . .
O1 O 0.92779(17) 0.18748(7) 0.07996(15) 0.0284(4) Uani 1 1 d . . .
C1 C 0.9360(2) 0.26204(10) 0.2499(2) 0.0274(5) Uani 1 1 d . . .
C2 C 1.0598(2) 0.24311(10) 0.3362(2) 0.0306(5) Uani 1 1 d . . .
H2 H 1.1470 0.2577 0.3325 0.037 Uiso 1 1 calc R . .
C3 C 1.0682(3) 0.20479(11) 0.4277(2) 0.0341(6) Uani 1 1 d . . .
H3 H 1.1618 0.1960 0.4757 0.041 Uiso 1 1 calc R . .
C4 C 0.9602(3) 0.17750(11) 0.4593(2) 0.0353(6) Uani 1 1 d . . .
H4 H 0.9909 0.1534 0.5257 0.042 Uiso 1 1 calc R . .
C5 C 0.8135(3) 0.18134(11) 0.4055(2) 0.0347(6) Uani 1 1 d . . .
H5 H 0.7569 0.1574 0.4352 0.042 Uiso 1 1 calc R . .
C6 C 0.7401(3) 0.21657(11) 0.3123(2) 0.0309(6) Uani 1 1 d . . .
H6 H 0.6397 0.2147 0.2907 0.037 Uiso 1 1 calc R . .
C7 C 0.7930(3) 0.25378(10) 0.2468(2) 0.0291(5) Uani 1 1 d . . .
H7 H 0.7246 0.2765 0.1933 0.035 Uiso 1 1 calc R . .
C8 C 0.9497(2) 0.28109(10) 0.1336(2) 0.0276(5) Uani 1 1 d . . .
C9 C 0.9388(2) 0.23919(10) 0.0496(2) 0.0265(5) Uani 1 1 d . . .
C10 C 0.9357(2) 0.25357(11) -0.0678(2) 0.0296(5) Uani 1 1 d . . .
C11 C 0.9453(3) 0.30812(11) -0.0939(2) 0.0329(6) Uani 1 1 d . . .
H11 H 0.9401 0.3177 -0.1737 0.039 Uiso 1 1 calc R . .
C12 C 0.9622(3) 0.34956(11) -0.0100(2) 0.0341(6) Uani 1 1 d . . .
C13 C 0.9637(3) 0.33471(11) 0.1045(2) 0.0333(6) Uani 1 1 d . . .
H13 H 0.9746 0.3620 0.1641 0.040 Uiso 1 1 calc R . .
C14 C 0.9203(3) 0.20991(12) -0.1609(2) 0.0395(6) Uani 1 1 d . . .
H14A H 0.8944 0.2265 -0.2408 0.059 Uiso 1 1 calc R . .
H14B H 0.8460 0.1844 -0.1569 0.059 Uiso 1 1 calc R . .
H14C H 1.0103 0.1904 -0.1456 0.059 Uiso 1 1 calc R . .
C15 C 0.9791(3) 0.40789(12) -0.0416(3) 0.0452(7) Uani 1 1 d . . .
H15A H 1.0790 0.4184 -0.0096 0.068 Uiso 1 1 calc R . .
H15B H 0.9218 0.4312 -0.0069 0.068 Uiso 1 1 calc R . .
H15C H 0.9474 0.4121 -0.1292 0.068 Uiso 1 1 calc R . .
C16 C 1.0500(3) 0.11035(11) 0.2802(2) 0.0317(5) Uani 1 1 d . . .
O2 O 1.1276(2) 0.07453(9) 0.30398(19) 0.0487(5) Uani 1 1 d . . .
P P 0.74265(6) 0.09977(3) 0.14796(5) 0.02419(13) Uani 1 1 d . . .
C17 C 0.5539(2) 0.11433(10) 0.1157(2) 0.0249(5) Uani 1 1 d . . .
C18 C 0.5035(3) 0.16476(10) 0.0672(2) 0.0319(6) Uani 1 1 d . . .
H18 H 0.5665 0.1901 0.0493 0.038 Uiso 1 1 calc R . .
C19 C 0.3628(3) 0.17830(11) 0.0448(2) 0.0373(6) Uani 1 1 d . . .
H19 H 0.3297 0.2129 0.0118 0.045 Uiso 1 1 calc R . .
C20 C 0.2697(3) 0.14209(12) 0.0700(2) 0.0368(6) Uani 1 1 d . . .
H20 H 0.1732 0.1518 0.0560 0.044 Uiso 1 1 calc R . .
C21 C 0.3179(3) 0.09161(11) 0.1156(2) 0.0342(6) Uani 1 1 d . . .
H21 H 0.2538 0.0661 0.1310 0.041 Uiso 1 1 calc R . .
C22 C 0.4592(2) 0.07795(10) 0.1391(2) 0.0282(5) Uani 1 1 d . . .
H22 H 0.4915 0.0432 0.1716 0.034 Uiso 1 1 calc R . .
C23 C 0.7563(3) 0.08038(10) 0.0017(2) 0.0285(5) Uani 1 1 d . . .
C24 C 0.8894(3) 0.07188(12) -0.0108(3) 0.0395(6) Uani 1 1 d . . .
H24 H 0.9718 0.0778 0.0556 0.047 Uiso 1 1 calc R . .
C25 C 0.9030(3) 0.05485(13) -0.1193(3) 0.0493(8) Uani 1 1 d . . .
H25 H 0.9946 0.0488 -0.1266 0.059 Uiso 1 1 calc R . .
C26 C 0.7854(4) 0.04669(12) -0.2162(3) 0.0493(8) Uani 1 1 d . . .
H26 H 0.7953 0.0354 -0.2908 0.059 Uiso 1 1 calc R . .
C27 C 0.6532(4) 0.05483(12) -0.2054(2) 0.0454(7) Uani 1 1 d . . .
H27 H 0.5714 0.0488 -0.2723 0.055 Uiso 1 1 calc R . .
C28 C 0.6384(3) 0.07187(11) -0.0972(2) 0.0367(6) Uani 1 1 d . . .
H28 H 0.5463 0.0778 -0.0908 0.044 Uiso 1 1 calc R . .
C29 C 0.7636(2) 0.03468(10) 0.2265(2) 0.0278(5) Uani 1 1 d . . .
C30 C 0.8016(3) 0.03408(12) 0.3508(2) 0.0419(7) Uani 1 1 d . . .
H30 H 0.8208 0.0673 0.3940 0.050 Uiso 1 1 calc R . .
C31 C 0.8119(3) -0.01456(14) 0.4126(3) 0.0516(8) Uani 1 1 d . . .
H31 H 0.8361 -0.0144 0.4977 0.062 Uiso 1 1 calc R . .
C32 C 0.7872(3) -0.06295(13) 0.3515(3) 0.0471(8) Uani 1 1 d . . .
H32 H 0.7947 -0.0962 0.3942 0.057 Uiso 1 1 calc R . .
C33 C 0.7517(3) -0.06314(12) 0.2284(3) 0.0443(7) Uani 1 1 d . . .
H33 H 0.7355 -0.0966 0.1859 0.053 Uiso 1 1 calc R . .
C34 C 0.7395(3) -0.01466(11) 0.1663(2) 0.0348(6) Uani 1 1 d . . .
H34 H 0.7142 -0.0152 0.0811 0.042 Uiso 1 1 calc R . .

loop_
_atom_site_aniso_label
_atom_site_aniso_U_11
_atom_site_aniso_U_22
_atom_site_aniso_U_33
_atom_site_aniso_U_23
_atom_site_aniso_U_13
_atom_site_aniso_U_12
Mo 0.02025(10) 0.02568(12) 0.02542(11) -0.00130(8) 0.00712(8) -0.00075(8)
O1 0.0311(9) 0.0278(9) 0.0282(9) -0.0017(7) 0.0121(7) -0.0007(7)
C1 0.0300(12) 0.0247(13) 0.0269(12) -0.0057(10) 0.0077(10) -0.0031(10)
C2 0.0243(12) 0.0324(14) 0.0319(13) -0.0058(11) 0.0040(10) -0.0065(10)
C3 0.0320(13) 0.0369(15) 0.0278(13) -0.0034(11) 0.0010(11) 0.0009(11)
C4 0.0459(15) 0.0332(15) 0.0249(12) 0.0001(11) 0.0079(11) 0.0026(12)
C5 0.0418(15) 0.0349(15) 0.0336(14) -0.0016(11) 0.0204(12) -0.0026(11)
C6 0.0263(12) 0.0372(15) 0.0325(13) -0.0077(11) 0.0140(11) -0.0004(10)
C7 0.0275(12) 0.0303(14) 0.0289(13) -0.0029(10) 0.0081(10) 0.0051(10)
C8 0.0225(11) 0.0302(14) 0.0287(12) -0.0006(10) 0.0059(10) -0.0013(9)
C9 0.0199(11) 0.0299(13) 0.0301(12) 0.0012(10) 0.0081(10) 0.0007(9)
C10 0.0229(11) 0.0366(15) 0.0315(13) -0.0012(11) 0.0116(10) 0.0003(10)
C11 0.0281(12) 0.0428(16) 0.0308(13) 0.0063(11) 0.0137(11) 0.0024(11)
C12 0.0304(13) 0.0340(15) 0.0388(15) 0.0025(12) 0.0122(11) -0.0039(11)
C13 0.0324(13) 0.0314(15) 0.0349(14) -0.0028(11) 0.0085(11) -0.0037(10)
C14 0.0434(15) 0.0452(17) 0.0336(14) -0.0026(12) 0.0172(13) 0.0036(13)
C15 0.0543(18) 0.0397(17) 0.0446(17) 0.0057(13) 0.0194(15) -0.0059(14)
C16 0.0303(13) 0.0326(14) 0.0337(13) -0.0005(11) 0.0120(11) 0.0007(11)
O2 0.0473(12) 0.0460(13) 0.0552(13) 0.0073(10) 0.0195(10) 0.0179(10)
P 0.0226(3) 0.0258(3) 0.0248(3) -0.0006(2) 0.0083(2) -0.0027(2)
C17 0.0234(11) 0.0286(13) 0.0227(11) -0.0017(10) 0.0072(9) -0.0021(9)
C18 0.0317(13) 0.0310(14) 0.0319(13) 0.0055(11) 0.0081(11) -0.0042(10)
C19 0.0368(14) 0.0348(16) 0.0346(14) 0.0079(12) 0.0025(12) 0.0072(11)
C20 0.0278(13) 0.0459(17) 0.0360(14) -0.0019(12) 0.0086(11) 0.0042(11)
C21 0.0268(12) 0.0397(16) 0.0385(14) 0.0007(12) 0.0134(11) -0.0033(11)
C22 0.0291(12) 0.0260(13) 0.0317(13) 0.0004(10) 0.0124(11) -0.0006(10)
C23 0.0343(13) 0.0231(13) 0.0301(13) -0.0010(10) 0.0127(11) -0.0023(10)
C24 0.0368(14) 0.0452(17) 0.0396(15) -0.0099(13) 0.0165(13) -0.0033(12)
C25 0.0545(18) 0.0472(19) 0.0576(19) -0.0079(15) 0.0343(17) 0.0023(15)
C26 0.084(2) 0.0358(17) 0.0378(16) -0.0010(13) 0.0329(17) 0.0092(16)
C27 0.064(2) 0.0399(17) 0.0277(14) -0.0009(12) 0.0070(14) 0.0080(14)
C28 0.0387(14) 0.0381(16) 0.0313(14) -0.0004(12) 0.0081(12) 0.0010(12)
C29 0.0206(11) 0.0310(14) 0.0318(13) 0.0033(11) 0.0082(10) -0.0014(9)
C30 0.0522(17) 0.0355(16) 0.0361(15) 0.0029(12) 0.0110(13) -0.0073(13)
C31 0.060(2) 0.050(2) 0.0417(17) 0.0153(15) 0.0109(15) -0.0053(16)
C32 0.0367(15) 0.0369(17) 0.064(2) 0.0203(15) 0.0104(15) 0.0022(12)
C33 0.0382(15) 0.0295(15) 0.063(2) 0.0035(14) 0.0129(14) 0.0020(12)
C34 0.0324(13) 0.0305(15) 0.0405(15) 0.0009(12) 0.0100(12) 0.0009(11)

loop_
_atom_type_symbol
_atom_type_description
_atom_type_scat_dispersion_real
_atom_type_scat_dispersion_imag
_atom_type_scat_source
C C 0.0033 0.0016 'International Tables Vol C Tables 4.2.6.8 and 6.1.1.4'
H H 0.0000 0.0000 'International Tables Vol C Tables 4.2.6.8 and 6.1.1.4'
O O 0.0106 0.0060 'International Tables Vol C Tables 4.2.6.8 and 6.1.1.4'
P P 0.1023 0.0942 'International Tables Vol C Tables 4.2.6.8 and 6.1.1.4'
Mo Mo -1.6832 0.6857 'International Tables Vol C Tables 4.2.6.8 and 6.1.1.4'

loop_
_geom_angle_atom_site_label_1
_geom_angle_atom_site_label_2
_geom_angle_atom_site_label_3
_geom_angle
_geom_angle_site_symmetry_1
_geom_angle_site_symmetry_3
_geom_angle_publ_flag
C16 Mo O1 92.53(9) . . ?
C16 Mo C1 133.91(9) . . ?
O1 Mo C1 76.53(8) . . ?
C16 Mo C2 101.81(10) . . ?
O1 Mo C2 92.80(8) . . ?
C1 Mo C2 36.31(9) . . ?
C16 Mo C3 83.82(10) . . ?
O1 Mo C3 124.70(8) . . ?
C1 Mo C3 67.88(9) . . ?
C2 Mo C3 35.91(9) . . ?
C16 Mo C5 112.82(10) . . ?
O1 Mo C5 153.93(8) . . ?
C1 Mo C5 89.17(9) . . ?
C2 Mo C5 88.00(9) . . ?
C3 Mo C5 66.78(10) . . ?
C16 Mo C4 88.41(10) . . ?
O1 Mo C4 160.01(8) . . ?
C1 Mo C4 88.47(9) . . ?
C2 Mo C4 67.51(9) . . ?
C3 Mo C4 35.59(9) . . ?
C5 Mo C4 35.32(10) . . ?
C16 Mo C6 147.58(10) . . ?
O1 Mo C6 118.47(8) . . ?
C1 Mo C6 67.87(9) . . ?
C2 Mo C6 86.85(9) . . ?
C3 Mo C6 85.63(9) . . ?
C5 Mo C6 35.52(9) . . ?
C4 Mo C6 65.90(9) . . ?
C16 Mo C7 168.50(10) . . ?
O1 Mo C7 89.92(8) . . ?
C1 Mo C7 36.31(8) . . ?
C2 Mo C7 66.83(9) . . ?
C3 Mo C7 85.55(9) . . ?
C5 Mo C7 66.48(9) . . ?
C4 Mo C7 85.48(9) . . ?
C6 Mo C7 34.99(9) . . ?
C16 Mo P 81.92(8) . . ?
O1 Mo P 83.60(5) . . ?
C1 Mo P 138.88(6) . . ?
C2 Mo P 174.96(7) . . ?
C3 Mo P 148.82(7) . . ?
C5 Mo P 93.68(7) . . ?
C4 Mo P 116.26(7) . . ?
C6 Mo P 91.76(6) . . ?
C7 Mo P 109.53(6) . . ?
C9 O1 Mo 117.53(14) . . ?
C2 C1 C7 127.9(2) . . ?
C2 C1 C8 117.2(2) . . ?
C7 C1 C8 113.2(2) . . ?
C2 C1 Mo 74.19(15) . . ?
C7 C1 Mo 75.75(14) . . ?
C8 C1 Mo 111.64(16) . . ?
C1 C2 C3 126.9(2) . . ?
C1 C2 Mo 69.50(13) . . ?
C3 C2 Mo 72.06(15) . . ?
C4 C3 C2 130.4(2) . . ?
C4 C3 Mo 73.24(15) . . ?
C2 C3 Mo 72.04(14) . . ?
C5 C4 C3 128.2(2) . . ?
C5 C4 Mo 71.82(15) . . ?
C3 C4 Mo 71.17(15) . . ?
C4 C5 C6 127.5(2) . . ?
C4 C5 Mo 72.86(15) . . ?
C6 C5 Mo 72.81(14) . . ?
C7 C6 C5 129.6(2) . . ?
C7 C6 Mo 73.00(14) . . ?
C5 C6 Mo 71.66(14) . . ?
C6 C7 C1 128.3(2) . . ?
C6 C7 Mo 72.01(15) . . ?
C1 C7 Mo 67.95(13) . . ?
C13 C8 C9 121.4(2) . . ?
C13 C8 C1 124.9(2) . . ?
C9 C8 C1 113.6(2) . . ?
O1 C9 C8 120.5(2) . . ?
O1 C9 C10 121.3(2) . . ?
C8 C9 C10 118.1(2) . . ?
C11 C10 C9 118.4(2) . . ?
C11 C10 C14 122.0(2) . . ?
C9 C10 C14 119.6(2) . . ?
C10 C11 C12 123.8(2) . . ?
C13 C12 C11 117.0(2) . . ?
C13 C12 C15 121.4(3) . . ?
C11 C12 C15 121.6(2) . . ?
C8 C13 C12 121.3(2) . . ?
O2 C16 Mo 174.9(2) . . ?
C23 P C29 102.35(11) . . ?
C23 P C17 103.01(11) . . ?
C29 P C17 103.07(11) . . ?
C23 P Mo 114.49(8) . . ?
C29 P Mo 114.82(8) . . ?
C17 P Mo 117.19(8) . . ?
C22 C17 C18 118.5(2) . . ?
C22 C17 P 123.15(19) . . ?
C18 C17 P 118.38(18) . . ?
C19 C18 C17 120.5(2) . . ?
C20 C19 C18 120.6(2) . . ?
C21 C20 C19 119.3(2) . . ?
C20 C21 C22 120.3(2) . . ?
C21 C22 C17 120.7(2) . . ?
C28 C23 C24 118.3(2) . . ?
C28 C23 P 122.49(19) . . ?
C24 C23 P 119.1(2) . . ?
C25 C24 C23 120.5(3) . . ?
C26 C25 C24 120.4(3) . . ?
C25 C26 C27 119.8(3) . . ?
C26 C27 C28 120.2(3) . . ?
C27 C28 C23 120.7(3) . . ?
C30 C29 C34 118.2(2) . . ?
C30 C29 P 119.3(2) . . ?
C34 C29 P 122.41(19) . . ?
C31 C30 C29 120.6(3) . . ?
C32 C31 C30 120.3(3) . . ?
C31 C32 C33 119.8(3) . . ?
C32 C33 C34 120.1(3) . . ?
C33 C34 C29 120.9(3) . . ?

loop_
_geom_bond_atom_site_label_1
_geom_bond_atom_site_label_2
_geom_bond_distance
_geom_bond_site_symmetry_2
_geom_bond_publ_flag
Mo C16 1.993(3) . ?
Mo O1 2.1136(16) . ?
Mo C1 2.226(2) . ?
Mo C2 2.286(2) . ?
Mo C3 2.287(3) . ?
Mo C5 2.300(2) . ?
Mo C4 2.313(3) . ?
Mo C6 2.315(2) . ?
Mo C7 2.327(2) . ?
Mo P 2.5045(7) . ?
O1 C9 1.334(3) . ?
C1 C2 1.407(3) . ?
C1 C7 1.422(3) . ?
C1 C8 1.486(3) . ?
C2 C3 1.410(4) . ?
C3 C4 1.406(4) . ?
C4 C5 1.399(4) . ?
C5 C6 1.408(4) . ?
C6 C7 1.396(3) . ?
C8 C13 1.380(3) . ?
C8 C9 1.405(3) . ?
C9 C10 1.410(3) . ?
C10 C11 1.386(4) . ?
C10 C14 1.504(4) . ?
C11 C12 1.390(4) . ?
C12 C13 1.384(4) . ?
C12 C15 1.504(4) . ?
C16 O2 1.146(3) . ?
P C23 1.823(2) . ?
P C29 1.826(3) . ?
P C17 1.827(2) . ?
C17 C22 1.385(3) . ?
C17 C18 1.392(3) . ?
C18 C19 1.379(4) . ?
C19 C20 1.378(4) . ?
C20 C21 1.378(4) . ?
C21 C22 1.383(3) . ?
C23 C28 1.384(4) . ?
C23 C24 1.387(4) . ?
C24 C25 1.383(4) . ?
C25 C26 1.368(5) . ?
C26 C27 1.370(4) . ?
C27 C28 1.384(4) . ?
C29 C30 1.386(4) . ?
C29 C34 1.387(4) . ?
C30 C31 1.386(4) . ?
C31 C32 1.371(4) . ?
C32 C33 1.374(4) . ?
C33 C34 1.383(4) . ?

loop_
_geom_torsion_atom_site_label_1
_geom_torsion_atom_site_label_2
_geom_torsion_atom_site_label_3
_geom_torsion_atom_site_label_4
_geom_torsion
_geom_torsion_site_symmetry_1
_geom_torsion_site_symmetry_2
_geom_torsion_site_symmetry_3
_geom_torsion_site_symmetry_4
_geom_torsion_publ_flag
C16 Mo O1 C9 -136.29(16) . . . . ?
C1 Mo O1 C9 -1.60(15) . . . . ?
C2 Mo O1 C9 -34.32(16) . . . . ?
C3 Mo O1 C9 -52.05(18) . . . . ?
C5 Mo O1 C9 56.8(3) . . . . ?
C4 Mo O1 C9 -44.0(3) . . . . ?
C6 Mo O1 C9 53.61(18) . . . . ?
C7 Mo O1 C9 32.47(16) . . . . ?
P Mo O1 C9 142.14(15) . . . . ?
C16 Mo C1 C2 -33.9(2) . . . . ?
O1 Mo C1 C2 -114.25(15) . . . . ?
C3 Mo C1 C2 22.57(14) . . . . ?
C5 Mo C1 C2 87.75(15) . . . . ?
C4 Mo C1 C2 52.43(15) . . . . ?
C6 Mo C1 C2 116.96(16) . . . . ?
C7 Mo C1 C2 136.9(2) . . . . ?
P Mo C1 C2 -177.60(11) . . . . ?
C16 Mo C1 C7 -170.77(15) . . . . ?
O1 Mo C1 C7 108.87(14) . . . . ?
C2 Mo C1 C7 -136.9(2) . . . . ?
C3 Mo C1 C7 -114.31(15) . . . . ?
C5 Mo C1 C7 -49.13(15) . . . . ?
C4 Mo C1 C7 -84.45(15) . . . . ?
C6 Mo C1 C7 -19.92(13) . . . . ?
P Mo C1 C7 45.52(17) . . . . ?
C16 Mo C1 C8 79.6(2) . . . . ?
O1 Mo C1 C8 -0.78(15) . . . . ?
C2 Mo C1 C8 113.5(2) . . . . ?
C3 Mo C1 C8 136.03(18) . . . . ?
C5 Mo C1 C8 -158.79(17) . . . . ?
C4 Mo C1 C8 165.90(17) . . . . ?
C6 Mo C1 C8 -129.58(18) . . . . ?
C7 Mo C1 C8 -109.7(2) . . . . ?
P Mo C1 C8 -64.13(19) . . . . ?
C7 C1 C2 C3 10.9(4) . . . . ?
C8 C1 C2 C3 -152.8(3) . . . . ?
Mo C1 C2 C3 -46.2(2) . . . . ?
C7 C1 C2 Mo 57.0(2) . . . . ?
C8 C1 C2 Mo -106.6(2) . . . . ?
C16 Mo C2 C1 155.77(15) . . . . ?
O1 Mo C2 C1 62.60(14) . . . . ?
C3 Mo C2 C1 -142.7(2) . . . . ?
C5 Mo C2 C1 -91.33(15) . . . . ?
C4 Mo C2 C1 -120.96(16) . . . . ?
C6 Mo C2 C1 -55.78(15) . . . . ?
C7 Mo C2 C1 -26.12(14) . . . . ?
P Mo C2 C1 18.3(8) . . . . ?
C16 Mo C2 C3 -61.55(17) . . . . ?
O1 Mo C2 C3 -154.73(15) . . . . ?
C1 Mo C2 C3 142.7(2) . . . . ?
C5 Mo C2 C3 51.35(16) . . . . ?
C4 Mo C2 C3 21.72(15) . . . . ?
C6 Mo C2 C3 86.90(16) . . . . ?
C7 Mo C2 C3 116.56(17) . . . . ?
P Mo C2 C3 161.0(7) . . . . ?
C1 C2 C3 C4 -2.4(5) . . . . ?
Mo C2 C3 C4 -47.6(3) . . . . ?
C1 C2 C3 Mo 45.3(2) . . . . ?
C16 Mo C3 C4 -95.94(17) . . . . ?
O1 Mo C3 C4 175.26(14) . . . . ?
C1 Mo C3 C4 121.22(17) . . . . ?
C2 Mo C3 C4 144.0(2) . . . . ?
C5 Mo C3 C4 22.16(15) . . . . ?
C6 Mo C3 C4 53.35(16) . . . . ?
C7 Mo C3 C4 88.45(16) . . . . ?
P Mo C3 C4 -32.8(2) . . . . ?
C16 Mo C3 C2 120.04(16) . . . . ?
O1 Mo C3 C2 31.24(18) . . . . ?
C1 Mo C3 C2 -22.80(14) . . . . ?
C5 Mo C3 C2 -121.86(17) . . . . ?
C4 Mo C3 C2 -144.0(2) . . . . ?
C6 Mo C3 C2 -90.67(16) . . . . ?
C7 Mo C3 C2 -55.57(15) . . . . ?
P Mo C3 C2 -176.83(11) . . . . ?
C2 C3 C4 C5 0.7(5) . . . . ?
Mo C3 C4 C5 -46.5(3) . . . . ?
C2 C3 C4 Mo 47.2(3) . . . . ?
C16 Mo C4 C5 -135.26(17) . . . . ?
O1 Mo C4 C5 131.7(2) . . . . ?
C1 Mo C4 C5 90.73(16) . . . . ?
C2 Mo C4 C5 121.26(17) . . . . ?
C3 Mo C4 C5 143.2(2) . . . . ?
C6 Mo C4 C5 24.37(15) . . . . ?
C7 Mo C4 C5 54.49(16) . . . . ?
P Mo C4 C5 -55.07(16) . . . . ?
C16 Mo C4 C3 81.58(17) . . . . ?
O1 Mo C4 C3 -11.5(3) . . . . ?
C1 Mo C4 C3 -52.42(16) . . . . ?
C2 Mo C4 C3 -21.90(15) . . . . ?
C5 Mo C4 C3 -143.2(2) . . . . ?
C6 Mo C4 C3 -118.79(18) . . . . ?
C7 Mo C4 C3 -88.66(16) . . . . ?
P Mo C4 C3 161.77(13) . . . . ?
C3 C4 C5 C6 -5.0(5) . . . . ?
Mo C4 C5 C6 -51.3(2) . . . . ?
C3 C4 C5 Mo 46.3(3) . . . . ?
C16 Mo C5 C4 49.76(18) . . . . ?
O1 Mo C5 C4 -144.49(18) . . . . ?
C1 Mo C5 C4 -88.52(16) . . . . ?
C2 Mo C5 C4 -52.21(16) . . . . ?
C3 Mo C5 C4 -22.32(15) . . . . ?
C6 Mo C5 C4 -139.6(2) . . . . ?
C7 Mo C5 C4 -117.75(17) . . . . ?
P Mo C5 C4 132.54(15) . . . . ?
C16 Mo C5 C6 -170.64(15) . . . . ?
O1 Mo C5 C6 -4.9(3) . . . . ?
C1 Mo C5 C6 51.08(16) . . . . ?
C2 Mo C5 C6 87.38(16) . . . . ?
C3 Mo C5 C6 117.28(17) . . . . ?
C4 Mo C5 C6 139.6(2) . . . . ?
C7 Mo C5 C6 21.85(14) . . . . ?
P Mo C5 C6 -87.86(15) . . . . ?
C4 C5 C6 C7 3.7(5) . . . . ?
Mo C5 C6 C7 -47.6(3) . . . . ?
C4 C5 C6 Mo 51.3(3) . . . . ?
C16 Mo C6 C7 159.71(18) . . . . ?
O1 Mo C6 C7 -38.97(16) . . . . ?
C1 Mo C6 C7 20.60(14) . . . . ?
C2 Mo C6 C7 52.51(15) . . . . ?
C3 Mo C6 C7 88.48(15) . . . . ?
C5 Mo C6 C7 143.5(2) . . . . ?
C4 Mo C6 C7 119.24(17) . . . . ?
P Mo C6 C7 -122.64(14) . . . . ?
C16 Mo C6 C5 16.2(3) . . . . ?
O1 Mo C6 C5 177.56(14) . . . . ?
C1 Mo C6 C5 -122.88(17) . . . . ?
C2 Mo C6 C5 -90.97(16) . . . . ?
C3 Mo C6 C5 -55.00(16) . . . . ?
C4 Mo C6 C5 -24.23(15) . . . . ?
C7 Mo C6 C5 -143.5(2) . . . . ?
P Mo C6 C5 93.88(15) . . . . ?
C5 C6 C7 C1 6.6(4) . . . . ?
Mo C6 C7 C1 -40.6(2) . . . . ?
C5 C6 C7 Mo 47.2(3) . . . . ?
C2 C1 C7 C6 -14.5(4) . . . . ?
C8 C1 C7 C6 149.6(2) . . . . ?
Mo C1 C7 C6 41.9(2) . . . . ?
C2 C1 C7 Mo -56.4(2) . . . . ?
C8 C1 C7 Mo 107.76(19) . . . . ?
C16 Mo C7 C6 -111.2(5) . . . . ?
O1 Mo C7 C6 146.44(14) . . . . ?
C1 Mo C7 C6 -146.6(2) . . . . ?
C2 Mo C7 C6 -120.48(16) . . . . ?
C3 Mo C7 C6 -88.74(15) . . . . ?
C5 Mo C7 C6 -22.16(14) . . . . ?
C4 Mo C7 C6 -53.03(15) . . . . ?
P Mo C7 C6 63.26(15) . . . . ?
C16 Mo C7 C1 35.4(5) . . . . ?
O1 Mo C7 C1 -66.96(14) . . . . ?
C2 Mo C7 C1 26.12(14) . . . . ?
C3 Mo C7 C1 57.87(14) . . . . ?
C5 Mo C7 C1 124.45(16) . . . . ?
C4 Mo C7 C1 93.57(15) . . . . ?
C6 Mo C7 C1 146.6(2) . . . . ?
P Mo C7 C1 -150.14(12) . . . . ?
C2 C1 C8 C13 -97.9(3) . . . . ?
C7 C1 C8 C13 96.1(3) . . . . ?
Mo C1 C8 C13 179.31(19) . . . . ?
C2 C1 C8 C9 85.7(3) . . . . ?
C7 C1 C8 C9 -80.3(3) . . . . ?
Mo C1 C8 C9 2.9(2) . . . . ?
Mo O1 C9 C8 4.0(3) . . . . ?
Mo O1 C9 C10 -174.09(16) . . . . ?
C13 C8 C9 O1 178.8(2) . . . . ?
C1 C8 C9 O1 -4.6(3) . . . . ?
C13 C8 C9 C10 -3.0(3) . . . . ?
C1 C8 C9 C10 173.6(2) . . . . ?
O1 C9 C10 C11 179.0(2) . . . . ?
C8 C9 C10 C11 0.8(3) . . . . ?
O1 C9 C10 C14 -0.3(3) . . . . ?
C8 C9 C10 C14 -178.4(2) . . . . ?
C9 C10 C11 C12 2.0(4) . . . . ?
C14 C10 C11 C12 -178.8(2) . . . . ?
C10 C11 C12 C13 -2.5(4) . . . . ?
C10 C11 C12 C15 177.0(2) . . . . ?
C9 C8 C13 C12 2.5(4) . . . . ?
C1 C8 C13 C12 -173.7(2) . . . . ?
C11 C12 C13 C8 0.3(4) . . . . ?
C15 C12 C13 C8 -179.3(2) . . . . ?
O1 Mo C16 O2 177(100) . . . . ?
C1 Mo C16 O2 103(3) . . . . ?
C2 Mo C16 O2 84(3) . . . . ?
C3 Mo C16 O2 52(3) . . . . ?
C5 Mo C16 O2 -9(3) . . . . ?
C4 Mo C16 O2 17(3) . . . . ?
C6 Mo C16 O2 -19(3) . . . . ?
C7 Mo C16 O2 75(3) . . . . ?
P Mo C16 O2 -100(3) . . . . ?
C16 Mo P C23 -74.74(12) . . . . ?
O1 Mo P C23 18.75(10) . . . . ?
C1 Mo P C23 79.75(13) . . . . ?
C2 Mo P C23 63.3(7) . . . . ?
C3 Mo P C23 -138.34(16) . . . . ?
C5 Mo P C23 172.72(11) . . . . ?
C4 Mo P C23 -158.93(12) . . . . ?
C6 Mo P C23 137.20(11) . . . . ?
C7 Mo P C23 106.38(11) . . . . ?
C16 Mo P C29 43.27(11) . . . . ?
O1 Mo P C29 136.75(10) . . . . ?
C1 Mo P C29 -162.24(12) . . . . ?
C2 Mo P C29 -178.7(7) . . . . ?
C3 Mo P C29 -20.34(16) . . . . ?
C5 Mo P C29 -69.28(11) . . . . ?
C4 Mo P C29 -40.92(12) . . . . ?
C6 Mo P C29 -104.79(11) . . . . ?
C7 Mo P C29 -135.61(11) . . . . ?
C16 Mo P C17 164.45(11) . . . . ?
O1 Mo P C17 -102.07(10) . . . . ?
C1 Mo P C17 -41.06(13) . . . . ?
C2 Mo P C17 -57.5(7) . . . . ?
C3 Mo P C17 100.84(15) . . . . ?
C5 Mo P C17 51.90(11) . . . . ?
C4 Mo P C17 80.26(11) . . . . ?
C6 Mo P C17 16.39(11) . . . . ?
C7 Mo P C17 -14.43(11) . . . . ?
C23 P C17 C22 100.2(2) . . . . ?
C29 P C17 C22 -6.0(2) . . . . ?
Mo P C17 C22 -133.12(18) . . . . ?
C23 P C17 C18 -80.9(2) . . . . ?
C29 P C17 C18 172.94(19) . . . . ?
Mo P C17 C18 45.8(2) . . . . ?
C22 C17 C18 C19 1.0(4) . . . . ?
P C17 C18 C19 -178.0(2) . . . . ?
C17 C18 C19 C20 -0.1(4) . . . . ?
C18 C19 C20 C21 -1.3(4) . . . . ?
C19 C20 C21 C22 1.8(4) . . . . ?
C20 C21 C22 C17 -0.9(4) . . . . ?
C18 C17 C22 C21 -0.5(4) . . . . ?
P C17 C22 C21 178.41(19) . . . . ?
C29 P C23 C28 97.6(2) . . . . ?
C17 P C23 C28 -9.1(2) . . . . ?
Mo P C23 C28 -137.5(2) . . . . ?
C29 P C23 C24 -80.1(2) . . . . ?
C17 P C23 C24 173.2(2) . . . . ?
Mo P C23 C24 44.8(2) . . . . ?
C28 C23 C24 C25 -0.6(4) . . . . ?
P C23 C24 C25 177.2(2) . . . . ?
C23 C24 C25 C26 0.7(5) . . . . ?
C24 C25 C26 C27 -0.8(5) . . . . ?
C25 C26 C27 C28 0.8(5) . . . . ?
C26 C27 C28 C23 -0.7(4) . . . . ?
C24 C23 C28 C27 0.6(4) . . . . ?
P C23 C28 C27 -177.1(2) . . . . ?
C23 P C29 C30 160.7(2) . . . . ?
C17 P C29 C30 -92.5(2) . . . . ?
Mo P C29 C30 36.1(2) . . . . ?
C23 P C29 C34 -20.9(2) . . . . ?
C17 P C29 C34 85.8(2) . . . . ?
Mo P C29 C34 -145.55(18) . . . . ?
C34 C29 C30 C31 -1.5(4) . . . . ?
P C29 C30 C31 177.0(2) . . . . ?
C29 C30 C31 C32 1.3(5) . . . . ?
C30 C31 C32 C33 -0.2(5) . . . . ?
C31 C32 C33 C34 -0.6(4) . . . . ?
C32 C33 C34 C29 0.4(4) . . . . ?
C30 C29 C34 C33 0.6(4) . . . . ?
P C29 C34 C33 -177.8(2) . . . . ?
